data_2211044
loop_
_publ_author_name
'Wang, Huan-Yu'
'Gao, Shan'
'Zhao, Jing-Gui'
'Ng, Seik Weng'

_publ_section_title Poly[diaquatris[(<i>E</i>)-4,4'-(ethene-1,2-diyl)dibenzoato]trimanganese(II)]
_journal_coeditor_code HG2119
_journal_issue 11
_journal_name_full 'Acta Crystallographica Section E'
_journal_page_first m3127
_journal_page_last m3128
_journal_paper_doi 10.1107/S1600536806044126
_journal_volume 62
_journal_year 2006
_chemical_formula_iupac '[Mn3 (C16 H10 O4)3 (H2 O)2]'
_chemical_formula_moiety 'C48 H34 Mn3 O14'
_chemical_formula_sum 'C48 H34 Mn3 O14'
_chemical_formula_weight 999.57
_chemical_name_systematic
;
Poly[diaquatris[(<i>E</i>)-4,4'-(ethene-1,2-diyl)dibenzoato]trimanganese(II)]
;
_space_group_IT_number 148
_symmetry_cell_setting trigonal
_symmetry_space_group_name_Hall '-R 3'
_symmetry_space_group_name_H-M 'R -3 :H'
_atom_sites_solution_hydrogens geom
_atom_sites_solution_primary direct
_atom_sites_solution_secondary difmap
_audit_creation_method SHELXL97
_cell_angle_alpha 90.00
_cell_angle_beta 90.00
_cell_angle_gamma 120.00
_cell_formula_units_Z 3
_cell_length_a 16.3366(8)
_cell_length_b 16.3366
_cell_length_c 16.8286(7)
_cell_measurement_reflns_used 10113
_cell_measurement_temperature 293(2)
_cell_measurement_theta_max 27.5
_cell_measurement_theta_min 3.1
_cell_volume 3889.6(2)
_computing_cell_refinement RAPID-AUTO
_computing_data_collection 'RAPID-AUTO (Rigaku, 1998)'
_computing_data_reduction 'CrystalStructure (Rigaku/MSC, 2002)'
_computing_molecular_graphics 'X-SEED (Barbour, 2001)'
_computing_publication_material SHELXL97
_computing_structure_refinement 'SHELXL97 (Sheldrick, 1997)'
_computing_structure_solution 'SHELXS97 (Sheldrick, 1997)'
_diffrn_ambient_temperature 295(2)
_diffrn_measured_fraction_theta_full 1.00
_diffrn_measured_fraction_theta_max 1.00
_diffrn_measurement_device_type 'Rigaku R-AXIS RAPID IP'
_diffrn_measurement_method \w
_diffrn_radiation_monochromator graphite
_diffrn_radiation_source 'fine-focus sealed tube'
_diffrn_radiation_type MoK\a
_diffrn_radiation_wavelength 0.71073
_diffrn_reflns_av_R_equivalents 0.021
_diffrn_reflns_av_sigmaI/netI 0.013
_diffrn_reflns_limit_h_max 21
_diffrn_reflns_limit_h_min -21
_diffrn_reflns_limit_k_max 21
_diffrn_reflns_limit_k_min -21
_diffrn_reflns_limit_l_max 21
_diffrn_reflns_limit_l_min -20
_diffrn_reflns_number 12671
_diffrn_reflns_theta_full 27.5
_diffrn_reflns_theta_max 27.5
_diffrn_reflns_theta_min 3.1
_diffrn_standards_decay_% 0
_diffrn_standards_interval_count 0
_diffrn_standards_interval_time 0
_diffrn_standards_number 0
_exptl_absorpt_coefficient_mu 0.778
_exptl_absorpt_correction_T_max 0.892
_exptl_absorpt_correction_T_min 0.661
_exptl_absorpt_correction_type multi-scan
_exptl_absorpt_process_details '(ABSCOR; Higashi, 1995)'
_exptl_crystal_colour Yellow
_exptl_crystal_density_diffrn 1.280
_exptl_crystal_density_method 'not measured'
_exptl_crystal_description Block
_exptl_crystal_F_000 1527
_exptl_crystal_size_max 0.30
_exptl_crystal_size_mid 0.22
_exptl_crystal_size_min 0.15
_refine_diff_density_max 0.94
_refine_diff_density_min -0.58
_refine_ls_extinction_method none
_refine_ls_goodness_of_fit_ref 1.117
_refine_ls_hydrogen_treatment constr
_refine_ls_matrix_type full
_refine_ls_number_parameters 96
_refine_ls_number_reflns 1980
_refine_ls_number_restraints 94
_refine_ls_restrained_S_all 1.179
_refine_ls_R_factor_all 0.0767
_refine_ls_R_factor_gt 0.0692
_refine_ls_shift/su_max 0.001
_refine_ls_shift/su_mean 0.000
_refine_ls_structure_factor_coef Fsqd
_refine_ls_weighting_details 'calc w = 1/[\s^2^(Fo^2^)+(0.1598P)^2^+8.6886P] where P=(Fo^2^+2Fc^2^)/3'
_refine_ls_weighting_scheme calc
_refine_ls_wR_factor_gt 0.2421
_refine_ls_wR_factor_ref 0.2508
_reflns_number_gt 1663
_reflns_number_total 1980
_reflns_threshold_expression I>2\s(I)
_cod_data_source_file hg2119.cif
_cod_data_source_block I
_cod_depositor_comments
;
The following automatic conversions were performed:
'_symmetry_cell_setting' value 'Trigonal' changed to 'trigonal' according
to '/home/saulius/struct/CIF-dictionaries/cif_core.dic' dictionary named
'cif_core.dic' version 2.4.1 from
2010-06-29.

'_exptl_absorpt_correction_type' value 'Multi-scan' changed
to 'multi-scan' according to
'/home/saulius/struct/CIF-dictionaries/cif_core.dic' dictionary named
'cif_core.dic' version 2.4.1 from 2010-06-29.

Automatic conversion script
Id: cif_fix_enum 1527 2010-12-29 10:47:43Z saulius 

The following automatic conversions were performed:

'_symmetry_cell_setting' value 'Trigonal' changed to 'trigonal'
according to /home/saulius/struct/CIF-dictionaries/cif_core.dic
dictionary named 'cif_core.dic' version 2.4.1 from
2010-06-29.

'_exptl_absorpt_correction_type' value 'Multi-scan'
changed to 'multi-scan' according to
/home/saulius/struct/CIF-dictionaries/cif_core.dic dictionary named
'cif_core.dic' version 2.4.1 from 2010-06-29.

Automatic conversion script
Id: cif_fix_values 1715 2011-07-08 13:25:40Z adriana 
;
_cod_original_sg_symbol_H-M 'R -3'
_cod_database_code 2211044
_cod_database_fobs_code 2211044

loop_
_symmetry_equiv_pos_as_xyz
'x, y, z'
'-y, x-y, z'
'-x+y, -x, z'
'x+2/3, y+1/3, z+1/3'
'-y+2/3, x-y+1/3, z+1/3'
'-x+y+2/3, -x+1/3, z+1/3'
'x+1/3, y+2/3, z+2/3'
'-y+1/3, x-y+2/3, z+2/3'
'-x+y+1/3, -x+2/3, z+2/3'
'-x, -y, -z'
'y, -x+y, -z'
'x-y, x, -z'
'-x+2/3, -y+1/3, -z+1/3'
'y+2/3, -x+y+1/3, -z+1/3'
'x-y+2/3, x+1/3, -z+1/3'
'-x+1/3, -y+2/3, -z+2/3'
'y+1/3, -x+y+2/3, -z+2/3'
'x-y+1/3, x+2/3, -z+2/3'

loop_
_atom_site_type_symbol
_atom_site_label
_atom_site_fract_x
_atom_site_fract_y
_atom_site_fract_z
_atom_site_U_iso_or_equiv
_atom_site_adp_type
_atom_site_calc_flag
_atom_site_refinement_flags
_atom_site_occupancy
_atom_site_disorder_assembly
_atom_site_disorder_group
Mn Mn1 0.0000 0.0000 0.20525(6) 0.0515(4) Uani d S 1 . .
Mn Mn2 0.0000 0.0000 0.0000 0.0352(4) Uani d S 1 . .
O O1 -0.0113(3) 0.1201(2) 0.1910(2) 0.0728(9) Uani d . 1 A .
O O2 0.0565(2) 0.1213(2) 0.0776(2) 0.0644(8) Uani d . 1 A .
O O1w 0.0000 0.0000 0.3285(5) 0.175(6) Uani d S 1 . .
H H1W -0.0027 0.0459 0.3448 0.209 Uiso calc PR 0.33 . .
H H2W 0.0486 0.0027 0.3448 0.209 Uiso calc PR 0.33 . .
C C1 0.0197(3) 0.1546(3) 0.1232(3) 0.0562(10) Uani d . 1 . .
C C2 0.0151(10) 0.2381(7) 0.0948(8) 0.0619(12) Uani d PGDU 0.50 A -1
C C3 -0.0557(10) 0.2524(8) 0.1254(7) 0.067(3) Uani d PGDU 0.50 A -1
H H3 -0.1010 0.2079 0.1593 0.081 Uiso calc PR 0.50 A -1
C C4 -0.0589(8) 0.3333(8) 0.1052(7) 0.093(2) Uani d PGDU 0.50 A -1
H H4 -0.1063 0.3429 0.1256 0.112 Uiso calc PR 0.50 A -1
C C5 0.0088(7) 0.3998(6) 0.0544(6) 0.089(2) Uani d PGDU 0.50 A -1
C C6 0.0796(6) 0.3854(6) 0.0238(6) 0.082(3) Uani d PGDU 0.50 A -1
H H6 0.1249 0.4299 -0.0102 0.098 Uiso calc PR 0.50 A -1
C C7 0.0828(7) 0.3046(7) 0.0440(7) 0.075(3) Uani d PGDU 0.50 A -1
H H7 0.1302 0.2950 0.0235 0.090 Uiso calc PR 0.50 A -1
C C8 0.0007(10) 0.4825(8) 0.0363(10) 0.093(4) Uani d PDU 0.50 A -1
H H8 -0.0345 0.4954 0.0723 0.111 Uiso calc PR 0.50 A -1
C C9 -0.0115(10) 0.7608(7) -0.1007(7) 0.0619(12) Uani d PGDU 0.50 . -1
C C10 0.0439(11) 0.7353(9) -0.1452(6) 0.067(3) Uani d PGDU 0.50 A -1
H H10 0.0710 0.7665 -0.1926 0.081 Uiso calc PR 0.50 . -1
C C11 0.0588(9) 0.6631(8) -0.1190(7) 0.093(2) Uani d PGDU 0.50 A -1
H H11 0.0959 0.6460 -0.1488 0.112 Uiso calc PR 0.50 . -1
C C12 0.0183(6) 0.6164(6) -0.0482(6) 0.089(2) Uani d PGDU 0.50 A -1
C C13 -0.0372(6) 0.6420(6) -0.0037(5) 0.082(3) Uani d PGDU 0.50 A -1
H H13 -0.0643 0.6108 0.0436 0.098 Uiso calc PR 0.50 . -1
C C14 -0.0521(8) 0.7141(7) -0.0300(7) 0.075(3) Uani d PGDU 0.50 A -1
H H14 -0.0891 0.7312 -0.0002 0.090 Uiso calc PR 0.50 . -1
C C15 0.0362(10) 0.5416(8) -0.0237(11) 0.093(4) Uani d PD 0.50 A -1
H H15 0.0792 0.5344 -0.0550 0.111 Uiso calc PR 0.50 A -1

loop_
_atom_site_aniso_label
_atom_site_aniso_U_11
_atom_site_aniso_U_22
_atom_site_aniso_U_33
_atom_site_aniso_U_12
_atom_site_aniso_U_13
_atom_site_aniso_U_23
Mn1 0.0517(5) 0.0517(5) 0.0511(6) 0.0258(2) 0.000 0.000
Mn2 0.0344(5) 0.0344(5) 0.0367(6) 0.0172(2) 0.000 0.000
O1 0.104(3) 0.0564(17) 0.0649(19) 0.0447(18) -0.0082(17) -0.0063(14)
O2 0.0582(16) 0.0481(15) 0.090(2) 0.0286(13) -0.0134(15) -0.0254(14)
O1w 0.233(9) 0.233(9) 0.058(5) 0.116(5) 0.000 0.000
C1 0.061(2) 0.0435(18) 0.067(2) 0.0278(17) -0.0161(18) -0.0164(17)
C2 0.081(3) 0.053(2) 0.062(3) 0.042(2) 0.003(2) -0.0041(18)
C3 0.082(4) 0.062(4) 0.067(6) 0.043(3) 0.006(4) -0.008(4)
C4 0.114(4) 0.088(4) 0.108(5) 0.073(3) 0.023(4) 0.006(3)
C5 0.108(6) 0.085(4) 0.100(4) 0.067(4) 0.007(4) 0.008(3)
C6 0.101(6) 0.071(5) 0.076(5) 0.044(4) 0.008(4) 0.011(4)
C7 0.089(6) 0.076(4) 0.075(4) 0.053(5) 0.015(4) 0.003(3)
C8 0.100(9) 0.085(6) 0.111(6) 0.059(6) 0.019(6) 0.010(5)
C9 0.081(3) 0.053(2) 0.062(3) 0.042(2) 0.003(2) -0.0041(18)
C10 0.082(4) 0.062(4) 0.067(6) 0.043(3) 0.006(4) -0.008(4)
C11 0.114(4) 0.088(4) 0.108(5) 0.073(3) 0.023(4) 0.006(3)
C12 0.108(6) 0.085(4) 0.100(4) 0.067(4) 0.007(4) 0.008(3)
C13 0.101(6) 0.071(5) 0.076(5) 0.044(4) 0.008(4) 0.011(4)
C14 0.089(6) 0.076(4) 0.075(4) 0.053(5) 0.015(4) 0.003(3)
C15 0.100(9) 0.085(6) 0.111(6) 0.059(6) 0.019(6) 0.010(5)

loop_
_atom_type_symbol
_atom_type_description
_atom_type_scat_dispersion_real
_atom_type_scat_dispersion_imag
_atom_type_scat_source
C C 0.0033 0.0016 'International Tables Vol C Tables 4.2.6.8 and 6.1.1.4'
H H 0.0000 0.0000 'International Tables Vol C Tables 4.2.6.8 and 6.1.1.4'
O O 0.0106 0.0060 'International Tables Vol C Tables 4.2.6.8 and 6.1.1.4'
Mn Mn 0.3368 0.7283 'International Tables Vol C Tables 4.2.6.8 and 6.1.1.4'

loop_
_geom_angle_atom_site_label_1
_geom_angle_atom_site_label_2
_geom_angle_atom_site_label_3
_geom_angle_site_symmetry_1
_geom_angle_site_symmetry_3
_geom_angle
O1w Mn1 O1 . 2 96.64(10)
O1w Mn1 O1 . . 96.64(10)
O1 Mn1 O1 2 . 118.68(4)
O1w Mn1 O1 . 3 96.64(10)
O1 Mn1 O1 2 3 118.68(4)
O1 Mn1 O1 . 3 118.68(4)
O2 Mn2 O2 . 10 180.00(17)
O2 Mn2 O2 . 12 92.85(14)
O2 Mn2 O2 10 12 87.15(14)
O2 Mn2 O2 . 2 87.15(14)
O2 Mn2 O2 10 2 92.85(14)
O2 Mn2 O2 12 2 92.85(14)
O2 Mn2 O2 . 11 92.85(14)
O2 Mn2 O2 10 11 87.15(14)
O2 Mn2 O2 12 11 87.15(14)
O2 Mn2 O2 2 11 180.0
O2 Mn2 O2 . 3 87.15(14)
O2 Mn2 O2 10 3 92.85(14)
O2 Mn2 O2 12 3 180.00(17)
O2 Mn2 O2 2 3 87.15(14)
O2 Mn2 O2 11 3 92.85(14)
C1 O1 Mn1 . . 108.7(3)
C1 O2 Mn2 . . 133.7(3)
Mn1 O1w H1W . . 109.5
Mn1 O1w H2W . . 109.5
H1W O1w H2W . . 109.5
O2 C1 O1 . . 122.2(4)
O2 C1 C2 . . 117.2(6)
O1 C1 C2 . . 120.6(6)
O2 C1 C9 . 10_565 121.8(7)
O1 C1 C9 . 10_565 116.0(6)
C3 C2 C7 . . 120.0
C3 C2 C1 . . 117.7(9)
C7 C2 C1 . . 122.1(9)
C2 C3 C4 . . 120.0
C2 C3 H3 . . 120.0
C4 C3 H3 . . 120.0
C3 C4 C5 . . 120.0
C3 C4 H4 . . 120.0
C5 C4 H4 . . 120.0
C6 C5 C4 . . 120.0
C6 C5 C8 . . 123.3(5)
C4 C5 C8 . . 116.7(5)
C5 C6 C7 . . 120.0
C5 C6 H6 . . 120.0
C7 C6 H6 . . 120.0
C6 C7 C2 . . 120.0
C6 C7 H7 . . 120.0
C2 C7 H7 . . 120.0
C15 C8 C5 . . 129.1(7)
C15 C8 H8 . . 115.4
C5 C8 H8 . . 115.4
C10 C9 C14 . . 120.0
C10 C9 C1 . 10_565 120.8(9)
C14 C9 C1 . 10_565 118.9(9)
C11 C10 C9 . . 120.0
C11 C10 H10 . . 120.0
C9 C10 H10 . . 120.0
C10 C11 C12 . . 120.0
C10 C11 H11 . . 120.0
C12 C11 H11 . . 120.0
C13 C12 C11 . . 120.0
C13 C12 C15 . . 122.4(5)
C11 C12 C15 . . 117.6(5)
C14 C13 C12 . . 120.0
C14 C13 H13 . . 120.0
C12 C13 H13 . . 120.0
C13 C14 C9 . . 120.0
C13 C14 H14 . . 120.0
C9 C14 H14 . . 120.0
C8 C15 C12 . . 129.5(8)
C8 C15 H15 . . 115.3
C12 C15 H15 . . 115.3

loop_
_geom_bond_atom_site_label_1
_geom_bond_atom_site_label_2
_geom_bond_site_symmetry_2
_geom_bond_distance
_geom_bond_publ_flag
Mn1 O1 . 2.075(3) yes
Mn1 O1 2 2.075(3) yes
Mn1 O1 3 2.075(3) yes
Mn1 O1w . 2.074(9) yes
Mn2 O2 . 2.158(3) yes
Mn2 O2 2 2.158(3) yes
Mn2 O2 3 2.158(3) yes
Mn2 O2 10 2.158(3) yes
Mn2 O2 11 2.158(3) yes
Mn2 O2 12 2.158(3) yes
O1 C1 . 1.261(6) ?
O2 C1 . 1.254(5) ?
O1w H1W . 0.8200 ?
O1w H2W . 0.8200 ?
C1 C2 . 1.482(9) ?
C1 C9 10_565 1.502(8) ?
C2 C3 . 1.3900 ?
C2 C7 . 1.3900 ?
C3 C4 . 1.3900 ?
C3 H3 . 0.9300 ?
C4 C5 . 1.3900 ?
C4 H4 . 0.9300 ?
C5 C6 . 1.3900 ?
C5 C8 . 1.453(6) ?
C6 C7 . 1.3900 ?
C6 H6 . 0.9300 ?
C7 H7 . 0.9300 ?
C8 C15 . 1.315(8) ?
C8 H8 . 0.9300 ?
C9 C10 . 1.3900 ?
C9 C14 . 1.3900 ?
C9 C1 10_565 1.502(8) ?
C10 C11 . 1.3900 ?
C10 H10 . 0.9300 ?
C11 C12 . 1.3900 ?
C11 H11 . 0.9300 ?
C12 C13 . 1.3900 ?
C12 C15 . 1.453(6) ?
C13 C14 . 1.3900 ?
C13 H13 . 0.9300 ?
C14 H14 . 0.9300 ?
C15 H15 . 0.9300 ?

loop_
_geom_torsion_atom_site_label_1
_geom_torsion_atom_site_label_2
_geom_torsion_atom_site_label_3
_geom_torsion_atom_site_label_4
_geom_torsion_site_symmetry_1
_geom_torsion_site_symmetry_4
_geom_torsion
O1w Mn1 O1 C1 . . 157.2(3)
O1 Mn1 O1 C1 2 . -101.5(3)
O1 Mn1 O1 C1 3 . 55.9(4)
O2 Mn2 O2 C1 10 . -12E1(4)
O2 Mn2 O2 C1 12 . 66.0(4)
O2 Mn2 O2 C1 2 . -26.7(5)
O2 Mn2 O2 C1 11 . 153.3(5)
O2 Mn2 O2 C1 3 . -114.0(4)
Mn2 O2 C1 O1 . . 78.4(6)
Mn2 O2 C1 C2 . . -102.4(7)
Mn2 O2 C1 C9 . 10_565 -102.6(7)
Mn1 O1 C1 O2 . . -4.5(5)
Mn1 O1 C1 C2 . . 176.4(6)
Mn1 O1 C1 C9 . 10_565 176.5(6)
O2 C1 C2 C3 . . 154.0(5)
O1 C1 C2 C3 . . -26.9(8)
C9 C1 C2 C3 10_565 . -28(12)
O2 C1 C2 C7 . . -30.9(9)
O1 C1 C2 C7 . . 148.3(6)
C9 C1 C2 C7 10_565 . 147(12)
C7 C2 C3 C4 . . 0.0
C1 C2 C3 C4 . . 175.2(9)
C2 C3 C4 C5 . . 0.0
C3 C4 C5 C6 . . 0.0
C3 C4 C5 C8 . . -179.9(3)
C4 C5 C6 C7 . . 0.0
C8 C5 C6 C7 . . 179.8(3)
C5 C6 C7 C2 . . 0.0
C3 C2 C7 C6 . . 0.0
C1 C2 C7 C6 . . -175.0(9)
C6 C5 C8 C15 . . 20.6(12)
C4 C5 C8 C15 . . -159.6(11)
C14 C9 C10 C11 . . 0.0
C1 C9 C10 C11 10_565 . 173.2(9)
C9 C10 C11 C12 . . 0.0
C10 C11 C12 C13 . . 0.0
C10 C11 C12 C15 . . -180.0(3)
C11 C12 C13 C14 . . 0.0
C15 C12 C13 C14 . . 180.0(3)
C12 C13 C14 C9 . . 0.0
C10 C9 C14 C13 . . 0.0
C1 C9 C14 C13 10_565 . -173.3(9)
C5 C8 C15 C12 . . 170.6(8)
C13 C12 C15 C8 . . 6.1(12)
C11 C12 C15 C8 . . -174.0(11)
